data_4349720
loop_
_publ_author_name
'Liu, Yu-Ling'
'Zhang, Wen'

_publ_section_title
;
 Cation-templated cyanometallate-based supramolecular rectangular cage
 compounds showing dielectric transitions
;
_journal_issue 8
_journal_name_full 'Inorganic Chemistry Frontiers'
_journal_page_first 1304
_journal_paper_doi 10.1039/C7QI00218A
_journal_volume 4
_journal_year 2017
_chemical_formula_moiety 'C6 H Cd Cl2 Co N6, 2(C H5 N2 S)'
_chemical_formula_sum 'C8 H11 Cd Cl2 Co N10 S2'
_chemical_formula_weight 553.63
_space_group_crystal_system tetragonal
_space_group_IT_number 130
_space_group_name_Hall '-P 4a 2ac'
_space_group_name_H-M_alt 'P 4/n c c :2'
_atom_sites_solution_hydrogens mixed
_audit_creation_method SHELXL-2014/7
_audit_update_record
;
2017-02-20 deposited with the CCDC.
2017-06-05 downloaded from the CCDC.
;
_cell_angle_alpha 90
_cell_angle_beta 90
_cell_angle_gamma 90
_cell_formula_units_Z 8
_cell_length_a 15.026(6)
_cell_length_b 15.026(6)
_cell_length_c 17.267(10)
_cell_measurement_reflns_used 8097
_cell_measurement_temperature 113(2)
_cell_measurement_theta_max 27.4778
_cell_measurement_theta_min 2.9554
_cell_volume 3899(3)
_computing_structure_refinement 'SHELXL-2014/7 (Sheldrick, 2014)'
_diffrn_ambient_temperature 113(2)
_diffrn_measured_fraction_theta_full 0.996
_diffrn_measured_fraction_theta_max 0.996
_diffrn_measurement_device_type 'Saturn724+ (4x4 bin mode)'
_diffrn_measurement_method CCD_Profile_fitting
_diffrn_radiation_type MoK\a
_diffrn_radiation_wavelength 0.71073
_diffrn_reflns_av_R_equivalents 0.0701
_diffrn_reflns_av_unetI/netI 0.0200
_diffrn_reflns_Laue_measured_fraction_full 0.996
_diffrn_reflns_Laue_measured_fraction_max 0.996
_diffrn_reflns_limit_h_max 18
_diffrn_reflns_limit_h_min -19
_diffrn_reflns_limit_k_max 14
_diffrn_reflns_limit_k_min -19
_diffrn_reflns_limit_l_max 22
_diffrn_reflns_limit_l_min -22
_diffrn_reflns_number 39003
_diffrn_reflns_point_group_measured_fraction_full 0.996
_diffrn_reflns_point_group_measured_fraction_max 0.996
_diffrn_reflns_theta_full 25.242
_diffrn_reflns_theta_max 27.463
_diffrn_reflns_theta_min 2.711
_exptl_absorpt_coefficient_mu 2.443
_exptl_crystal_colour pale-yellow
_exptl_crystal_density_diffrn 1.886
_exptl_crystal_description plate
_exptl_crystal_F_000 2072
_refine_diff_density_max 3.959
_refine_diff_density_min -2.616
_refine_diff_density_rms 0.332
_refine_ls_extinction_method none
_refine_ls_goodness_of_fit_ref 1.175
_refine_ls_hydrogen_treatment constr
_refine_ls_matrix_type full
_refine_ls_number_parameters 115
_refine_ls_number_reflns 2236
_refine_ls_number_restraints 113
_refine_ls_restrained_S_all 1.198
_refine_ls_R_factor_all 0.1389
_refine_ls_R_factor_gt 0.1381
_refine_ls_shift/su_max 0.007
_refine_ls_shift/su_mean 0.001
_refine_ls_structure_factor_coef Fsqd
_refine_ls_weighting_details 'w=1/[\s^2^(Fo^2^)+(0.0233P)^2^+291.8011P] where P=(Fo^2^+2Fc^2^)/3'
_refine_ls_weighting_scheme calc
_refine_ls_wR_factor_gt 0.2312
_refine_ls_wR_factor_ref 0.2315
_reflns_Friedel_coverage 0.000
_reflns_number_gt 2215
_reflns_number_total 2236
_reflns_threshold_expression 'I > 2\s(I)'
_cod_data_source_file c7qi00218a2.cif
_cod_data_source_block 4-113K
_cod_original_cell_volume 3899(4)
_cod_original_sg_symbol_H-M 'P 4/n c c'
_cod_database_code 4349720
_shelx_shelxl_version_number 2014/7
_shelx_space_group_comment
;
The symmetry employed for this shelxl refinement is uniquely defined
by the following loop, which should always be used as a source of
symmetry information in preference to the above space-group names.
They are only intended as comments.
;

loop_
_space_group_symop_operation_xyz
'x, y, z'
'-y+1/2, x, z'
'-x+1/2, -y+1/2, z'
'y, -x+1/2, z'
'x+1/2, -y, -z+1/2'
'y+1/2, x+1/2, -z+1/2'
'-x, y+1/2, -z+1/2'
'-y, -x, -z+1/2'
'-x, -y, -z'
'y-1/2, -x, -z'
'x-1/2, y-1/2, -z'
'-y, x-1/2, -z'
'-x-1/2, y, z-1/2'
'-y-1/2, -x-1/2, z-1/2'
'x, -y-1/2, z-1/2'
'y, x, z-1/2'

loop_
_atom_site_label
_atom_site_type_symbol
_atom_site_fract_x
_atom_site_fract_y
_atom_site_fract_z
_atom_site_U_iso_or_equiv
_atom_site_adp_type
_atom_site_occupancy
_atom_site_site_symmetry_order
_atom_site_calc_flag
_atom_site_refinement_flags_posn
_atom_site_refinement_flags_adp
_atom_site_refinement_flags_occupancy
Cd1 Cd 0.5000 1.0000 0.5000 0.0127(3) Uani 1 2 d S . P
Co1 Co 0.7500 1.2500 0.5000 0.0096(6) Uani 1 4 d DS TU P
Co2 Co 0.7500 0.7500 0.53896(15) 0.0092(6) Uani 1 4 d DS TU P
Cl1 Cl 0.4659(3) 1.0491(2) 0.64213(18) 0.0280(8) Uani 1 1 d . . .
N3 N 0.6172(7) 1.0977(7) 0.4978(7) 0.0149(13) Uani 1 1 d . U .
N2 N 0.5978(7) 0.8840(7) 0.5383(6) 0.0182(18) Uani 1 1 d . U .
N5 N 0.7500 0.7500 0.3626(3) 0.021(4) Uani 1 4 d DS TU P
N1 N 0.7500 0.7500 0.7163(12) 0.020(4) Uani 1 4 d S TU P
N4 N 0.7500 1.2500 0.6740(3) 0.019(2) Uani 1 2 d DS TU P
C1 C 0.7500 0.7500 0.6490(12) 0.013(2) Uani 1 4 d S TU P
C2 C 0.6587(8) 0.8374(9) 0.5397(6) 0.0162(16) Uani 1 1 d . U .
C3 C 0.6637(9) 1.1588(8) 0.4947(8) 0.0148(13) Uani 1 1 d . U .
C4 C 0.7500 1.2500 0.6101(3) 0.0150(18) Uani 1 2 d DS TU P
C5 C 0.7500 0.7500 0.4291(2) 0.011(2) Uani 1 4 d DS TU P
S1 S 0.8264(4) 0.4819(4) 0.6892(3) 0.0514(13) Uani 1 1 d D U .
N6 N 0.6734(10) 0.4902(11) 0.7033(8) 0.054(4) Uani 1 1 d D U .
H6A H 0.6189 0.4948 0.7180 0.065 Uiso 1 1 calc R U .
H6B H 0.6856 0.4818 0.6552 0.065 Uiso 1 1 calc R U .
N7 N 0.7470(13) 0.5079(10) 0.8294(4) 0.054(3) Uani 1 1 d D U .
H7A H 0.7003 0.5144 0.8576 0.065 Uiso 1 1 calc R U .
H7B H 0.7989 0.5093 0.8504 0.065 Uiso 1 1 calc R U .
C6 C 0.7392(6) 0.4961(6) 0.7552(3) 0.054(3) Uani 1 1 d D U .
H2 H 0.7501 0.7500 0.3115 0.065 Uiso 1 4 d DR U P
H1 H 0.7501 1.2500 0.7500 0.065 Uiso 1 4 d DR U P
H3 H 0.8793 0.4867 0.7283 0.065 Uiso 1 1 d R U .

loop_
_atom_site_aniso_label
_atom_site_aniso_U_11
_atom_site_aniso_U_22
_atom_site_aniso_U_33
_atom_site_aniso_U_23
_atom_site_aniso_U_13
_atom_site_aniso_U_12
Cd1 0.0114(6) 0.0096(6) 0.0170(5) -0.0014(5) 0.0010(5) 0.0002(4)
Co1 0.0104(8) 0.0104(8) 0.0081(11) 0.000 0.000 0.000
Co2 0.0108(8) 0.0108(8) 0.0060(12) 0.000 0.000 0.000
Cl1 0.0343(19) 0.0284(18) 0.0213(14) -0.0046(14) 0.0018(14) 0.0099(15)
N3 0.015(2) 0.013(2) 0.016(2) -0.0003(18) 0.0025(18) 0.0010(17)
N2 0.014(4) 0.022(4) 0.019(4) 0.001(4) 0.003(3) 0.004(3)
N5 0.024(5) 0.024(5) 0.016(7) 0.000 0.000 0.000
N1 0.023(5) 0.023(5) 0.014(7) 0.000 0.000 0.000
N4 0.024(5) 0.018(5) 0.015(4) 0.000 0.000 0.003(5)
C1 0.015(3) 0.015(3) 0.009(4) 0.000 0.000 0.000
C2 0.013(3) 0.022(4) 0.013(3) 0.000(3) 0.001(3) 0.003(3)
C3 0.016(2) 0.013(2) 0.016(2) -0.0002(18) 0.0025(18) 0.0008(17)
C4 0.018(4) 0.014(4) 0.013(3) 0.000 0.000 0.002(4)
C5 0.013(3) 0.013(3) 0.008(4) 0.000 0.000 0.000
S1 0.057(3) 0.059(3) 0.038(2) -0.002(2) 0.016(2) 0.003(2)
N6 0.054(4) 0.055(4) 0.054(4) 0.001(2) 0.000(2) -0.001(2)
N7 0.054(4) 0.054(4) 0.054(4) -0.001(2) 0.000(2) 0.000(2)
C6 0.057(6) 0.053(5) 0.053(5) -0.001(5) 0.004(5) 0.001(5)

loop_
_atom_type_symbol
_atom_type_description
_atom_type_scat_dispersion_real
_atom_type_scat_dispersion_imag
_atom_type_scat_source
C C 0.0033 0.0016 'International Tables Vol C Tables 4.2.6.8 and 6.1.1.4'
H H 0.0000 0.0000 'International Tables Vol C Tables 4.2.6.8 and 6.1.1.4'
Cd Cd -0.8075 1.2024 'International Tables Vol C Tables 4.2.6.8 and 6.1.1.4'
Cl Cl 0.1484 0.1585 'International Tables Vol C Tables 4.2.6.8 and 6.1.1.4'
Co Co 0.3494 0.9721 'International Tables Vol C Tables 4.2.6.8 and 6.1.1.4'
N N 0.0061 0.0033 'International Tables Vol C Tables 4.2.6.8 and 6.1.1.4'
S S 0.1246 0.1234 'International Tables Vol C Tables 4.2.6.8 and 6.1.1.4'

loop_
_geom_angle_atom_site_label_1
_geom_angle_atom_site_label_2
_geom_angle_atom_site_label_3
_geom_angle
_geom_angle_site_symmetry_1
_geom_angle_site_symmetry_3
N3 Cd1 N3 180.0 9_676 .
N3 Cd1 N2 90.0(4) 9_676 .
N3 Cd1 N2 90.0(4) . .
N3 Cd1 N2 90.0(4) 9_676 9_676
N3 Cd1 N2 90.0(4) . 9_676
N2 Cd1 N2 180.0 . 9_676
N3 Cd1 Cl1 90.8(3) 9_676 .
N3 Cd1 Cl1 89.2(3) . .
N2 Cd1 Cl1 93.9(3) . .
N2 Cd1 Cl1 86.1(3) 9_676 .
N3 Cd1 Cl1 89.2(3) 9_676 9_676
N3 Cd1 Cl1 90.8(3) . 9_676
N2 Cd1 Cl1 86.1(3) . 9_676
N2 Cd1 Cl1 93.9(3) 9_676 9_676
Cl1 Cd1 Cl1 180.0 . 9_676
C3 Co1 C3 90.14(4) 3_675 12_766
C3 Co1 C3 90.14(4) 3_675 10_576
C3 Co1 C3 174.4(8) 12_766 10_576
C3 Co1 C3 174.4(8) 3_675 .
C3 Co1 C3 90.14(4) 12_766 .
C3 Co1 C3 90.14(4) 10_576 .
C3 Co1 C4 87.2(4) 3_675 10_576
C3 Co1 C4 92.8(4) 12_766 10_576
C3 Co1 C4 92.8(4) 10_576 10_576
C3 Co1 C4 87.2(4) . 10_576
C3 Co1 C4 92.8(4) 3_675 .
C3 Co1 C4 87.2(4) 12_766 .
C3 Co1 C4 87.2(4) 10_576 .
C3 Co1 C4 92.8(4) . .
C4 Co1 C4 180.0 10_576 .
C5 Co2 C2 90.4(3) . 4_565
C5 Co2 C2 90.4(3) . 2_655
C2 Co2 C2 179.3(7) 4_565 2_655
C5 Co2 C2 90.4(3) . 3_665
C2 Co2 C2 89.998(8) 4_565 3_665
C2 Co2 C2 89.998(6) 2_655 3_665
C5 Co2 C2 90.4(3) . .
C2 Co2 C2 89.997(6) 4_565 .
C2 Co2 C2 89.998(7) 2_655 .
C2 Co2 C2 179.3(7) 3_665 .
C5 Co2 C1 180.0 . .
C2 Co2 C1 89.6(3) 4_565 .
C2 Co2 C1 89.6(3) 2_655 .
C2 Co2 C1 89.6(3) 3_665 .
C2 Co2 C1 89.6(3) . .
C3 N3 Cd1 167.0(11) . .
C2 N2 Cd1 160.6(10) . .
C5 N5 H2 179.9 . .
C4 N4 H1 179.9 . .
C4 N4 H1 179.9 . .
H1 N4 H1 0.0 . .
N1 C1 Co2 180.0 . .
N2 C2 Co2 173.5(13) . .
N3 C3 Co1 171.8(13) . .
N4 C4 Co1 180.0 . .
N5 C5 Co2 180.0 . .
C6 S1 H3 98.0 . .
C6 N6 H6A 120.0 . .
C6 N6 H6B 120.0 . .
H6A N6 H6B 120.0 . .
C6 N7 H7A 120.0 . .
C6 N7 H7B 120.0 . .
H7A N7 H7B 120.0 . .
N7 C6 N6 137.4(13) . .
N7 C6 S1 126.3(11) . .
N6 C6 S1 96.2(8) . .

loop_
_geom_bond_atom_site_label_1
_geom_bond_atom_site_label_2
_geom_bond_distance
_geom_bond_site_symmetry_2
Cd1 N3 2.293(10) 9_676
Cd1 N3 2.293(10) .
Cd1 N2 2.373(10) .
Cd1 N2 2.373(10) 9_676
Cd1 Cl1 2.614(3) .
Cd1 Cl1 2.614(3) 9_676
Co1 C3 1.889(11) 3_675
Co1 C3 1.889(11) 12_766
Co1 C3 1.889(11) 10_576
Co1 C3 1.889(11) .
Co1 C4 1.902(5) 10_576
Co1 C4 1.902(5) .
Co2 C5 1.897(3) .
Co2 C2 1.899(11) 4_565
Co2 C2 1.899(11) 2_655
Co2 C2 1.899(11) 3_665
Co2 C2 1.899(11) .
Co2 C1 1.90(2) .
N3 C3 1.155(15) .
N2 C2 1.153(15) .
N5 C5 1.148(4) .
N5 H2 0.8820 .
N1 C1 1.16(3) .
N4 C4 1.103(5) .
N4 H1 1.3124 .
N4 H1 1.3124 .
S1 C6 1.749(5) .
S1 H3 1.0462 .
N6 C6 1.338(5) .
N6 H6A 0.8600 .
N6 H6B 0.8600 .
N7 C6 1.300(5) .
N7 H7A 0.8600 .
N7 H7B 0.8600 .

loop_
_geom_hbond_atom_site_label_D
_geom_hbond_atom_site_label_H
_geom_hbond_atom_site_label_A
_geom_hbond_distance_DH
_geom_hbond_distance_HA
_geom_hbond_distance_DA
_geom_hbond_angle_DHA
_geom_hbond_site_symmetry_A
S1 H3 Cl1 1.05 2.58 3.550(7) 153.5 8_766
N5 H2 N1 0.88 1.64 2.53(2) 179.9 13_755
N7 H7B Cl1 0.86 2.32 3.13(2) 157.0 8_766
N7 H7A Cl1 0.86 2.55 3.30(2) 145.5 7_646
N6 H6A Cl1 0.86 2.85 3.506(19) 134.4 7_646
N6 H6A Cl1 0.86 2.88 3.525(12) 133.5 2_655
